data_1568761
loop_
_publ_author_name
'Hafeman, Nicholas J.'
'Loskot, Steven A.'
'Reimann, Christopher E.'
'Pritchett, Beau P.'
'Virgil, Scott C.'
'Stoltz, Brian M.'

_publ_section_title
;
 Total synthesis of (-)-scabrolide A and (-)-yonarolide.
;
_journal_issue 18
_journal_name_full 'Chemical science'
_journal_page_first 4745
_journal_page_last 4758
_journal_paper_doi 10.1039/d3sc00651d
_journal_volume 14
_journal_year 2023
_chemical_absolute_configuration abs
_chemical_formula_sum 'C24 H30 O4.16 Si'
_chemical_formula_weight 413.21
_space_group_crystal_system monoclinic
_space_group_IT_number 4
_space_group_name_Hall 'P 2yb'
_space_group_name_H-M_alt 'P 1 21 1'
_atom_sites_solution_hydrogens mixed
_atom_sites_solution_primary direct
_atom_sites_solution_secondary difmap
_audit_creation_method SHELXL-2017/1
_audit_update_record
;
2023-02-05 deposited with the CCDC.	2023-03-27 downloaded from the CCDC.
;
_cell_angle_alpha 90
_cell_angle_beta 99.237(16)
_cell_angle_gamma 90
_cell_formula_units_Z 2
_cell_length_a 7.267(3)
_cell_length_b 9.667(3)
_cell_length_c 15.436(4)
_cell_measurement_reflns_used 8747
_cell_measurement_temperature 100(2)
_cell_measurement_theta_max 32.34
_cell_measurement_theta_min 2.50
_cell_volume 1070.3(6)
_computing_cell_refinement 'SAINT v8.38A (Bruker-AXS, 2013)'
_computing_data_collection 'APEX3 v2017.3-0 (Bruker-AXS, 2017)'
_computing_data_reduction 'SAINT v8.38A (Bruker-AXS, 2013)'
_computing_molecular_graphics 'Bruker SHELXTL'
_computing_publication_material 'Bruker SHELXTL'
_computing_structure_refinement 'SHELXL-2017/1 (Sheldrick, 2017)'
_computing_structure_solution 'SHELXS-2013/1 (Sheldrick, 2013)'
_diffrn_ambient_temperature 100(2)
_diffrn_detector_area_resol_mean 10.24
_diffrn_measured_fraction_theta_full 0.997
_diffrn_measured_fraction_theta_max 0.989
_diffrn_measurement_device_type 'Bruker D8 KAPPA'
_diffrn_measurement_method '\f and \w scans'
_diffrn_radiation_type MoK\a
_diffrn_radiation_wavelength 0.71073
_diffrn_reflns_av_R_equivalents 0.0322
_diffrn_reflns_av_unetI/netI 0.0483
_diffrn_reflns_Laue_measured_fraction_full 0.997
_diffrn_reflns_Laue_measured_fraction_max 0.989
_diffrn_reflns_limit_h_max 9
_diffrn_reflns_limit_h_min -10
_diffrn_reflns_limit_k_max 13
_diffrn_reflns_limit_k_min -13
_diffrn_reflns_limit_l_max 22
_diffrn_reflns_limit_l_min -22
_diffrn_reflns_number 16781
_diffrn_reflns_point_group_measured_fraction_full 0.955
_diffrn_reflns_point_group_measured_fraction_max 0.917
_diffrn_reflns_theta_full 25.242
_diffrn_reflns_theta_max 30.501
_diffrn_reflns_theta_min 2.495
_diffrn_source 'fine-focus sealed tube'
_exptl_absorpt_coefficient_mu 0.138
_exptl_absorpt_correction_T_max 0.7466
_exptl_absorpt_correction_T_min 0.6535
_exptl_absorpt_correction_type multi-scan
_exptl_absorpt_process_details 'SADABS-2016/2 (Sheldrick, 2014)'
_exptl_crystal_colour colourless
_exptl_crystal_density_diffrn 1.282
_exptl_crystal_density_method 'not measured'
_exptl_crystal_description Needle
_exptl_crystal_F_000 443
_exptl_crystal_size_max 0.300
_exptl_crystal_size_mid 0.100
_exptl_crystal_size_min 0.050
_refine_diff_density_max 0.316
_refine_diff_density_min -0.247
_refine_diff_density_rms 0.051
_refine_ls_abs_structure_details
; 
 Flack x determined using 1982 quotients [(I+)-(I-)]/[(I+)+(I-)] 
 (Parsons, Flack and Wagner, Acta Cryst. B69 (2013) 249-259). 
;
_refine_ls_abs_structure_Flack 0.04(4)
_refine_ls_extinction_method none
_refine_ls_goodness_of_fit_ref 1.024
_refine_ls_hydrogen_treatment mixed
_refine_ls_matrix_type full
_refine_ls_number_parameters 280
_refine_ls_number_reflns 5995
_refine_ls_number_restraints 2
_refine_ls_restrained_S_all 1.024
_refine_ls_R_factor_all 0.0494
_refine_ls_R_factor_gt 0.0392
_refine_ls_shift/su_max 0.001
_refine_ls_shift/su_mean 0.000
_refine_ls_structure_factor_coef Fsqd
_refine_ls_weighting_details 'w=1/[\s^2^(Fo^2^)+(0.0491P)^2^+0.1019P] where P=(Fo^2^+2Fc^2^)/3'
_refine_ls_weighting_scheme calc
_refine_ls_wR_factor_gt 0.0861
_refine_ls_wR_factor_ref 0.0897
_reflns_Friedel_coverage 0.759
_reflns_Friedel_fraction_full 0.907
_reflns_Friedel_fraction_max 0.837
_reflns_number_gt 5235
_reflns_number_total 5995
_reflns_threshold_expression 'I > 2\s(I)'
_cod_data_source_file d3sc00651d2.cif
_cod_data_source_block D19016
_cod_depositor_comments 'Adding full bibliography for 1568754--1568762.cif.'
_cod_original_cell_volume 1070.3(7)
_cod_original_sg_symbol_H-M 'P 21'
_cod_database_code 1568761
_shelx_shelxl_version_number 2017/1
_shelx_space_group_comment
; 
The symmetry employed for this shelxl refinement is uniquely defined 
by the following loop, which should always be used as a source of 
symmetry information in preference to the above space-group names. 
They are only intended as comments. 
;
_shelx_estimated_absorpt_t_min 0.960
_shelx_estimated_absorpt_t_max 0.993

loop_
_space_group_symop_operation_xyz
'x, y, z'
'-x, y+1/2, -z'

loop_
_atom_site_label
_atom_site_type_symbol
_atom_site_fract_x
_atom_site_fract_y
_atom_site_fract_z
_atom_site_U_iso_or_equiv
_atom_site_adp_type
_atom_site_occupancy
_atom_site_site_symmetry_order
_atom_site_calc_flag
_atom_site_refinement_flags_posn
_atom_site_refinement_flags_adp
_atom_site_refinement_flags_occupancy
_atom_site_disorder_assembly
_atom_site_disorder_group
Si1 Si 0.43864(8) 0.62786(6) 0.85224(3) 0.01487(13) Uani 1 1 d . . . . .
C1 C 0.3245(3) 0.4685(2) 0.79731(12) 0.0121(4) Uani 1 1 d . . . . .
C2 C 0.3535(3) 0.3370(2) 0.85474(13) 0.0166(4) Uani 1 1 d . . . . .
H2A H 0.485973 0.326809 0.881626 0.020 Uiso 1 1 calc R U . . .
H2B H 0.276019 0.340001 0.901914 0.020 Uiso 1 1 calc R U . . .
C3 C 0.2928(3) 0.2185(2) 0.79093(13) 0.0155(4) Uani 1 1 d . . . . .
H3A H 0.342417 0.128679 0.815110 0.019 Uiso 1 1 calc R U . . .
H3B H 0.155263 0.212741 0.776455 0.019 Uiso 1 1 calc R U . . .
C4 C 0.3789(3) 0.2600(2) 0.71127(13) 0.0123(4) Uani 1 1 d . . . . .
H4A H 0.318485 0.209727 0.658399 0.015 Uiso 1 1 calc R U . . .
H4B H 0.513984 0.238979 0.720901 0.015 Uiso 1 1 calc R U . . .
C5 C 0.3459(3) 0.4173(2) 0.70012(12) 0.0101(4) Uani 1 1 d . . . . .
C6 C 0.4859(3) 0.4923(2) 0.64880(13) 0.0121(4) Uani 1 1 d . . . . .
H6 H 0.564679 0.552940 0.692367 0.015 Uiso 0.834(7) 1 calc R U P A 1
O6B O 0.6250(11) 0.5648(9) 0.7055(5) 0.009(3) Uani 0.166(7) 1 d . . P A 2
H6OB H 0.698514 0.602591 0.675863 0.09(9) Uiso 0.166(7) 1 calc R . P A 2
C7 C 0.6204(3) 0.3975(2) 0.61030(15) 0.0171(4) Uani 1 1 d . . . . .
O1 O 0.6138(2) 0.41825(17) 0.52379(10) 0.0201(3) Uani 1 1 d . . . . .
O2 O 0.7296(2) 0.31571(17) 0.64887(12) 0.0245(4) Uani 1 1 d . . . . .
C8 C 0.5001(3) 0.5372(2) 0.49254(14) 0.0169(4) Uani 1 1 d . . . . .
H8 H 0.578549 0.612269 0.472857 0.020 Uiso 1 1 calc R U . . .
C9 C 0.3445(3) 0.4958(2) 0.41866(13) 0.0179(4) Uani 1 1 d . . . . .
H9A H 0.317676 0.571769 0.375446 0.021 Uiso 1 1 calc R U . . .
H9B H 0.380055 0.412358 0.388052 0.021 Uiso 1 1 calc R U . . .
C10 C 0.1752(3) 0.4665(2) 0.46257(13) 0.0128(4) Uani 1 1 d . . . . .
C18 C -0.0089(3) 0.4728(2) 0.40016(14) 0.0193(4) Uani 1 1 d . . . . .
H18A H -0.008111 0.404789 0.353146 0.029 Uiso 1 1 calc R U . . .
H18B H -0.026025 0.565697 0.374695 0.029 Uiso 1 1 calc R U . . .
H18C H -0.111333 0.452042 0.432365 0.029 Uiso 1 1 calc R U . . .
O3 O 0.1978(2) 0.33708(15) 0.50783(9) 0.0148(3) Uani 1 1 d D . . . .
H3O H 0.163(4) 0.274(2) 0.4749(16) 0.022 Uiso 1 1 d D U . . .
C11 C 0.1954(3) 0.5803(2) 0.53427(12) 0.0123(4) Uani 1 1 d . . . . .
H11 H 0.158120 0.670543 0.504902 0.015 Uiso 1 1 calc R U . . .
C12 C 0.4054(3) 0.5873(2) 0.57061(13) 0.0128(4) Uani 1 1 d . . . . .
H12 H 0.441822 0.685341 0.585079 0.015 Uiso 1 1 calc R U . . .
C13 C 0.0749(3) 0.5568(2) 0.60313(12) 0.0117(4) Uani 1 1 d . . . . .
O4 O -0.06908(19) 0.62231(17) 0.60408(9) 0.0168(3) Uani 1 1 d . . . . .
C14 C 0.1345(3) 0.4496(2) 0.67147(12) 0.0106(4) Uani 1 1 d . . . . .
H14 H 0.064650 0.361704 0.655546 0.013 Uiso 1 1 calc R U . . .
C15 C 0.1116(3) 0.4936(2) 0.76515(12) 0.0140(4) Uani 1 1 d . . . . .
H15A H 0.029709 0.431376 0.792843 0.017 Uiso 1 1 calc R U . . .
H15B H 0.073341 0.591331 0.769471 0.017 Uiso 1 1 calc R U . . .
C16 C 0.6926(3) 0.6088(3) 0.89006(16) 0.0268(5) Uani 1 1 d . . . . .
H16A H 0.753051 0.578701 0.840911 0.040 Uiso 1 1 calc R U . . .
H16B H 0.714053 0.539743 0.937086 0.040 Uiso 1 1 calc R U . . .
H16C H 0.744874 0.697830 0.912184 0.040 Uiso 1 1 calc R U . . .
C17 C 0.3947(4) 0.7835(3) 0.77909(16) 0.0264(5) Uani 1 1 d . . . . .
H17A H 0.414812 0.867725 0.814659 0.040 Uiso 1 1 calc R U . . .
H17B H 0.265861 0.781482 0.748260 0.040 Uiso 1 1 calc R U . . .
H17C H 0.480480 0.782450 0.736161 0.040 Uiso 1 1 calc R U . . .
C21 C 0.3208(3) 0.6548(2) 0.95084(14) 0.0186(5) Uani 1 1 d . . . . .
C22 C 0.1903(3) 0.7607(3) 0.95466(16) 0.0251(5) Uani 1 1 d . . . . .
H22 H 0.162200 0.822699 0.906603 0.030 Uiso 1 1 calc R U . . .
C23 C 0.1014(4) 0.7768(3) 1.02733(19) 0.0348(7) Uani 1 1 d . . . . .
H23 H 0.013977 0.849501 1.028726 0.042 Uiso 1 1 calc R U . . .
C24 C 0.1401(4) 0.6871(3) 1.09743(19) 0.0367(7) Uani 1 1 d . . . . .
H24 H 0.079214 0.697942 1.147060 0.044 Uiso 1 1 calc R U . . .
C25 C 0.2668(4) 0.5819(3) 1.09547(16) 0.0303(6) Uani 1 1 d . . . . .
H25 H 0.292397 0.519732 1.143569 0.036 Uiso 1 1 calc R U . . .
C26 C 0.3574(3) 0.5662(3) 1.02354(14) 0.0226(5) Uani 1 1 d . . . . .
H26 H 0.446138 0.494063 1.023516 0.027 Uiso 1 1 calc R U . . .

loop_
_atom_site_aniso_label
_atom_site_aniso_U_11
_atom_site_aniso_U_22
_atom_site_aniso_U_33
_atom_site_aniso_U_23
_atom_site_aniso_U_13
_atom_site_aniso_U_12
Si1 0.0154(3) 0.0149(3) 0.0138(2) -0.0043(2) 0.0009(2) 0.0011(2)
C1 0.0126(9) 0.0137(10) 0.0097(8) -0.0014(7) 0.0012(7) 0.0027(7)
C2 0.0200(10) 0.0170(11) 0.0130(9) 0.0009(8) 0.0030(8) 0.0023(9)
C3 0.0182(10) 0.0135(10) 0.0156(9) 0.0024(8) 0.0048(8) 0.0012(8)
C4 0.0136(9) 0.0096(9) 0.0139(8) -0.0005(7) 0.0028(8) 0.0006(7)
C5 0.0106(8) 0.0098(9) 0.0098(8) -0.0010(7) 0.0013(7) -0.0008(7)
C6 0.0103(8) 0.0099(10) 0.0159(9) -0.0012(7) 0.0013(7) -0.0029(7)
O6B 0.004(4) 0.015(5) 0.009(4) -0.003(3) 0.002(3) -0.001(3)
C7 0.0107(9) 0.0138(10) 0.0278(11) 0.0000(8) 0.0066(9) -0.0053(8)
O1 0.0159(7) 0.0215(8) 0.0244(8) -0.0041(6) 0.0077(6) 0.0005(6)
O2 0.0125(7) 0.0210(9) 0.0415(10) 0.0071(7) 0.0083(7) 0.0014(6)
C8 0.0172(10) 0.0175(11) 0.0178(9) 0.0011(8) 0.0081(8) -0.0027(8)
C9 0.0215(11) 0.0193(11) 0.0140(9) -0.0011(8) 0.0065(8) -0.0016(9)
C10 0.0152(9) 0.0114(10) 0.0118(8) 0.0007(7) 0.0021(7) 0.0006(8)
C18 0.0205(11) 0.0207(12) 0.0155(9) -0.0002(8) -0.0005(8) 0.0011(9)
O3 0.0209(8) 0.0097(7) 0.0131(7) -0.0006(5) 0.0005(6) -0.0012(6)
C11 0.0145(9) 0.0093(9) 0.0129(8) 0.0008(7) 0.0022(7) 0.0001(7)
C12 0.0136(9) 0.0106(9) 0.0150(8) -0.0006(7) 0.0046(7) -0.0019(7)
C13 0.0135(9) 0.0080(10) 0.0128(8) -0.0027(7) -0.0008(7) -0.0003(7)
O4 0.0142(6) 0.0178(7) 0.0184(6) 0.0019(7) 0.0029(5) 0.0051(7)
C14 0.0095(8) 0.0110(10) 0.0113(8) -0.0011(7) 0.0019(7) -0.0002(7)
C15 0.0155(10) 0.0151(10) 0.0118(8) -0.0004(7) 0.0033(8) 0.0023(8)
C16 0.0161(10) 0.0349(15) 0.0290(12) -0.0013(11) 0.0021(9) -0.0018(10)
C17 0.0369(15) 0.0177(12) 0.0240(11) -0.0016(9) 0.0027(11) -0.0011(10)
C21 0.0145(9) 0.0229(13) 0.0183(9) -0.0095(8) 0.0019(8) -0.0024(8)
C22 0.0163(10) 0.0292(14) 0.0288(12) -0.0144(10) 0.0002(10) -0.0008(10)
C23 0.0182(12) 0.0411(16) 0.0468(16) -0.0226(13) 0.0110(11) -0.0041(11)
C24 0.0264(13) 0.0511(18) 0.0378(14) -0.0239(13) 0.0208(12) -0.0122(13)
C25 0.0320(13) 0.0381(15) 0.0229(11) -0.0096(10) 0.0106(10) -0.0131(12)
C26 0.0209(11) 0.0291(13) 0.0186(10) -0.0094(9) 0.0054(9) -0.0037(10)

loop_
_atom_type_symbol
_atom_type_description
_atom_type_scat_dispersion_real
_atom_type_scat_dispersion_imag
_atom_type_scat_source
C C 0.0033 0.0016 'International Tables Vol C Tables 4.2.6.8 and 6.1.1.4'
H H 0.0000 0.0000 'International Tables Vol C Tables 4.2.6.8 and 6.1.1.4'
O O 0.0106 0.0060 'International Tables Vol C Tables 4.2.6.8 and 6.1.1.4'
Si Si 0.0817 0.0704 'International Tables Vol C Tables 4.2.6.8 and 6.1.1.4'

loop_
_geom_angle_atom_site_label_1
_geom_angle_atom_site_label_2
_geom_angle_atom_site_label_3
_geom_angle
_geom_angle_site_symmetry_1
_geom_angle_site_symmetry_3
_geom_angle_publ_flag
C16 Si1 C17 109.50(13) . . ?
C16 Si1 C21 108.58(11) . . ?
C17 Si1 C21 108.67(11) . . ?
C16 Si1 C1 113.85(11) . . ?
C17 Si1 C1 111.37(10) . . ?
C21 Si1 C1 104.63(10) . . ?
C2 C1 C15 110.28(17) . . ?
C2 C1 C5 104.92(16) . . ?
C15 C1 C5 89.47(14) . . ?
C2 C1 Si1 113.87(14) . . ?
C15 C1 Si1 110.89(13) . . ?
C5 C1 Si1 124.62(14) . . ?
C3 C2 C1 104.36(16) . . ?
C3 C2 H2A 110.9 . . ?
C1 C2 H2A 110.9 . . ?
C3 C2 H2B 110.9 . . ?
C1 C2 H2B 110.9 . . ?
H2A C2 H2B 108.9 . . ?
C4 C3 C2 102.09(17) . . ?
C4 C3 H3A 111.4 . . ?
C2 C3 H3A 111.4 . . ?
C4 C3 H3B 111.4 . . ?
C2 C3 H3B 111.4 . . ?
H3A C3 H3B 109.2 . . ?
C3 C4 C5 105.86(16) . . ?
C3 C4 H4A 110.6 . . ?
C5 C4 H4A 110.6 . . ?
C3 C4 H4B 110.6 . . ?
C5 C4 H4B 110.6 . . ?
H4A C4 H4B 108.7 . . ?
C4 C5 C14 110.87(16) . . ?
C4 C5 C6 114.26(16) . . ?
C14 C5 C6 117.03(16) . . ?
C4 C5 C1 103.58(15) . . ?
C14 C5 C1 87.97(14) . . ?
C6 C5 C1 119.85(16) . . ?
O6B C6 C7 95.7(4) . . ?
O6B C6 C12 109.3(4) . . ?
C7 C6 C12 103.69(16) . . ?
O6B C6 C5 112.1(4) . . ?
C7 C6 C5 115.31(17) . . ?
C12 C6 C5 118.24(16) . . ?
C7 C6 H6 106.2 . . ?
C12 C6 H6 106.2 . . ?
C5 C6 H6 106.2 . . ?
C6 O6B H6OB 109.5 . . ?
O2 C7 O1 120.3(2) . . ?
O2 C7 C6 127.7(2) . . ?
O1 C7 C6 111.93(18) . . ?
C7 O1 C8 112.11(17) . . ?
O1 C8 C9 110.79(18) . . ?
O1 C8 C12 106.70(16) . . ?
C9 C8 C12 107.08(18) . . ?
O1 C8 H8 110.7 . . ?
C9 C8 H8 110.7 . . ?
C12 C8 H8 110.7 . . ?
C10 C9 C8 105.72(17) . . ?
C10 C9 H9A 110.6 . . ?
C8 C9 H9A 110.6 . . ?
C10 C9 H9B 110.6 . . ?
C8 C9 H9B 110.6 . . ?
H9A C9 H9B 108.7 . . ?
O3 C10 C18 111.44(17) . . ?
O3 C10 C9 110.04(17) . . ?
C18 C10 C9 113.72(17) . . ?
O3 C10 C11 106.37(15) . . ?
C18 C10 C11 113.38(17) . . ?
C9 C10 C11 101.23(16) . . ?
C10 C18 H18A 109.5 . . ?
C10 C18 H18B 109.5 . . ?
H18A C18 H18B 109.5 . . ?
C10 C18 H18C 109.5 . . ?
H18A C18 H18C 109.5 . . ?
H18B C18 H18C 109.5 . . ?
C10 O3 H3O 110.9(19) . . ?
C13 C11 C12 113.93(16) . . ?
C13 C11 C10 113.52(17) . . ?
C12 C11 C10 105.39(16) . . ?
C13 C11 H11 107.9 . . ?
C12 C11 H11 107.9 . . ?
C10 C11 H11 107.9 . . ?
C11 C12 C6 118.97(16) . . ?
C11 C12 C8 103.86(16) . . ?
C6 C12 C8 105.05(16) . . ?
C11 C12 H12 109.5 . . ?
C6 C12 H12 109.5 . . ?
C8 C12 H12 109.5 . . ?
O4 C13 C14 120.14(18) . . ?
O4 C13 C11 121.80(18) . . ?
C14 C13 C11 118.06(17) . . ?
C13 C14 C15 114.11(17) . . ?
C13 C14 C5 119.99(17) . . ?
C15 C14 C5 92.24(14) . . ?
C13 C14 H14 109.7 . . ?
C15 C14 H14 109.7 . . ?
C5 C14 H14 109.7 . . ?
C14 C15 C1 90.25(15) . . ?
C14 C15 H15A 113.6 . . ?
C1 C15 H15A 113.6 . . ?
C14 C15 H15B 113.6 . . ?
C1 C15 H15B 113.6 . . ?
H15A C15 H15B 110.9 . . ?
Si1 C16 H16A 109.5 . . ?
Si1 C16 H16B 109.5 . . ?
H16A C16 H16B 109.5 . . ?
Si1 C16 H16C 109.5 . . ?
H16A C16 H16C 109.5 . . ?
H16B C16 H16C 109.5 . . ?
Si1 C17 H17A 109.5 . . ?
Si1 C17 H17B 109.5 . . ?
H17A C17 H17B 109.5 . . ?
Si1 C17 H17C 109.5 . . ?
H17A C17 H17C 109.5 . . ?
H17B C17 H17C 109.5 . . ?
C26 C21 C22 117.0(2) . . ?
C26 C21 Si1 120.69(17) . . ?
C22 C21 Si1 122.26(19) . . ?
C23 C22 C21 121.4(3) . . ?
C23 C22 H22 119.3 . . ?
C21 C22 H22 119.3 . . ?
C24 C23 C22 120.0(3) . . ?
C24 C23 H23 120.0 . . ?
C22 C23 H23 120.0 . . ?
C25 C24 C23 120.0(2) . . ?
C25 C24 H24 120.0 . . ?
C23 C24 H24 120.0 . . ?
C24 C25 C26 120.3(3) . . ?
C24 C25 H25 119.9 . . ?
C26 C25 H25 119.9 . . ?
C25 C26 C21 121.4(2) . . ?
C25 C26 H26 119.3 . . ?
C21 C26 H26 119.3 . . ?

loop_
_geom_bond_atom_site_label_1
_geom_bond_atom_site_label_2
_geom_bond_distance
_geom_bond_site_symmetry_2
_geom_bond_publ_flag
Si1 C16 1.853(2) . ?
Si1 C17 1.877(3) . ?
Si1 C21 1.881(2) . ?
Si1 C1 1.886(2) . ?
C1 C2 1.545(3) . ?
C1 C15 1.566(3) . ?
C1 C5 1.611(3) . ?
C2 C3 1.529(3) . ?
C2 H2A 0.9900 . ?
C2 H2B 0.9900 . ?
C3 C4 1.520(3) . ?
C3 H3A 0.9900 . ?
C3 H3B 0.9900 . ?
C4 C5 1.545(3) . ?
C4 H4A 0.9900 . ?
C4 H4B 0.9900 . ?
C5 C14 1.561(3) . ?
C5 C6 1.564(3) . ?
C6 O6B 1.412(8) . ?
C6 C7 1.529(3) . ?
C6 C12 1.554(3) . ?
C6 H6 1.0000 . ?
O6B H6OB 0.8400 . ?
C7 O2 1.207(3) . ?
C7 O1 1.343(3) . ?
O1 C8 1.452(3) . ?
C8 C9 1.525(3) . ?
C8 C12 1.558(3) . ?
C8 H8 1.0000 . ?
C9 C10 1.524(3) . ?
C9 H9A 0.9900 . ?
C9 H9B 0.9900 . ?
C10 O3 1.430(2) . ?
C10 C18 1.519(3) . ?
C10 C11 1.551(3) . ?
C18 H18A 0.9800 . ?
C18 H18B 0.9800 . ?
C18 H18C 0.9800 . ?
O3 H3O 0.81(2) . ?
C11 C13 1.499(3) . ?
C11 C12 1.541(3) . ?
C11 H11 1.0000 . ?
C12 H12 1.0000 . ?
C13 O4 1.225(2) . ?
C13 C14 1.492(3) . ?
C14 C15 1.542(3) . ?
C14 H14 1.0000 . ?
C15 H15A 0.9900 . ?
C15 H15B 0.9900 . ?
C16 H16A 0.9800 . ?
C16 H16B 0.9800 . ?
C16 H16C 0.9800 . ?
C17 H17A 0.9800 . ?
C17 H17B 0.9800 . ?
C17 H17C 0.9800 . ?
C21 C26 1.403(3) . ?
C21 C22 1.403(3) . ?
C22 C23 1.390(3) . ?
C22 H22 0.9500 . ?
C23 C24 1.380(5) . ?
C23 H23 0.9500 . ?
C24 C25 1.375(4) . ?
C24 H24 0.9500 . ?
C25 C26 1.387(3) . ?
C25 H25 0.9500 . ?
C26 H26 0.9500 . ?

loop_
_geom_hbond_atom_site_label_D
_geom_hbond_atom_site_label_H
_geom_hbond_atom_site_label_A
_geom_hbond_distance_DH
_geom_hbond_distance_HA
_geom_hbond_distance_DA
_geom_hbond_angle_DHA
_geom_hbond_site_symmetry_A
_geom_hbond_publ_flag
C9 H9A O2 0.99 2.40 3.280(3) 147.2 2_656 yes
C18 H18C O1 0.98 2.64 3.622(3) 175.1 1_455 yes
O3 H3O O4 0.81(2) 1.96(2) 2.766(2) 177(3) 2_546 yes
C14 H14 O2 1.00 2.46 3.182(3) 128.6 1_455 yes

loop_
_geom_torsion_atom_site_label_1
_geom_torsion_atom_site_label_2
_geom_torsion_atom_site_label_3
_geom_torsion_atom_site_label_4
_geom_torsion
_geom_torsion_site_symmetry_1
_geom_torsion_site_symmetry_2
_geom_torsion_site_symmetry_3
_geom_torsion_site_symmetry_4
_geom_torsion_publ_flag
C16 Si1 C1 C2 56.33(18) . . . . ?
C17 Si1 C1 C2 -179.28(15) . . . . ?
C21 Si1 C1 C2 -62.05(17) . . . . ?
C16 Si1 C1 C15 -178.59(14) . . . . ?
C17 Si1 C1 C15 -54.20(17) . . . . ?
C21 Si1 C1 C15 63.02(15) . . . . ?
C16 Si1 C1 C5 -74.03(18) . . . . ?
C17 Si1 C1 C5 50.4(2) . . . . ?
C21 Si1 C1 C5 167.59(16) . . . . ?
C15 C1 C2 C3 67.9(2) . . . . ?
C5 C1 C2 C3 -27.2(2) . . . . ?
Si1 C1 C2 C3 -166.73(14) . . . . ?
C1 C2 C3 C4 42.6(2) . . . . ?
C2 C3 C4 C5 -42.0(2) . . . . ?
C3 C4 C5 C14 -68.47(19) . . . . ?
C3 C4 C5 C6 156.67(16) . . . . ?
C3 C4 C5 C1 24.6(2) . . . . ?
C2 C1 C5 C4 1.8(2) . . . . ?
C15 C1 C5 C4 -109.09(16) . . . . ?
Si1 C1 C5 C4 135.63(15) . . . . ?
C2 C1 C5 C14 112.77(17) . . . . ?
C15 C1 C5 C14 1.90(15) . . . . ?
Si1 C1 C5 C14 -113.38(16) . . . . ?
C2 C1 C5 C6 -126.96(19) . . . . ?
C15 C1 C5 C6 122.16(18) . . . . ?
Si1 C1 C5 C6 6.9(2) . . . . ?
C4 C5 C6 O6B -102.5(4) . . . . ?
C14 C5 C6 O6B 125.6(4) . . . . ?
C1 C5 C6 O6B 21.3(4) . . . . ?
C4 C5 C6 C7 5.6(2) . . . . ?
C14 C5 C6 C7 -126.37(19) . . . . ?
C1 C5 C6 C7 129.33(19) . . . . ?
C4 C5 C6 C12 129.03(18) . . . . ?
C14 C5 C6 C12 -2.9(2) . . . . ?
C1 C5 C6 C12 -107.2(2) . . . . ?
O6B C6 C7 O2 60.3(4) . . . . ?
C12 C6 C7 O2 171.8(2) . . . . ?
C5 C6 C7 O2 -57.4(3) . . . . ?
O6B C6 C7 O1 -116.5(4) . . . . ?
C12 C6 C7 O1 -5.0(2) . . . . ?
C5 C6 C7 O1 125.80(18) . . . . ?
O2 C7 O1 C8 -169.35(19) . . . . ?
C6 C7 O1 C8 7.8(2) . . . . ?
C7 O1 C8 C9 -123.23(18) . . . . ?
C7 O1 C8 C12 -7.0(2) . . . . ?
O1 C8 C9 C10 94.2(2) . . . . ?
C12 C8 C9 C10 -21.8(2) . . . . ?
C8 C9 C10 O3 -74.5(2) . . . . ?
C8 C9 C10 C18 159.71(18) . . . . ?
C8 C9 C10 C11 37.8(2) . . . . ?
O3 C10 C11 C13 -50.7(2) . . . . ?
C18 C10 C11 C13 72.2(2) . . . . ?
C9 C10 C11 C13 -165.64(17) . . . . ?
O3 C10 C11 C12 74.70(19) . . . . ?
C18 C10 C11 C12 -162.48(17) . . . . ?
C9 C10 C11 C12 -40.28(19) . . . . ?
C13 C11 C12 C6 36.0(2) . . . . ?
C10 C11 C12 C6 -89.1(2) . . . . ?
C13 C11 C12 C8 152.21(17) . . . . ?
C10 C11 C12 C8 27.10(19) . . . . ?
O6B C6 C12 C11 -142.6(4) . . . . ?
C7 C6 C12 C11 116.25(18) . . . . ?
C5 C6 C12 C11 -12.8(3) . . . . ?
O6B C6 C12 C8 101.8(4) . . . . ?
C7 C6 C12 C8 0.6(2) . . . . ?
C5 C6 C12 C8 -128.44(18) . . . . ?
O1 C8 C12 C11 -122.18(17) . . . . ?
C9 C8 C12 C11 -3.5(2) . . . . ?
O1 C8 C12 C6 3.5(2) . . . . ?
C9 C8 C12 C6 122.15(18) . . . . ?
C12 C11 C13 O4 135.85(19) . . . . ?
C10 C11 C13 O4 -103.5(2) . . . . ?
C12 C11 C13 C14 -44.4(2) . . . . ?
C10 C11 C13 C14 76.2(2) . . . . ?
O4 C13 C14 C15 -42.7(3) . . . . ?
C11 C13 C14 C15 137.55(18) . . . . ?
O4 C13 C14 C5 -150.63(19) . . . . ?
C11 C13 C14 C5 29.6(3) . . . . ?
C4 C5 C14 C13 -138.52(18) . . . . ?
C6 C5 C14 C13 -5.0(3) . . . . ?
C1 C5 C14 C13 117.72(18) . . . . ?
C4 C5 C14 C15 101.83(17) . . . . ?
C6 C5 C14 C15 -124.68(17) . . . . ?
C1 C5 C14 C15 -1.93(15) . . . . ?
C13 C14 C15 C1 -122.46(17) . . . . ?
C5 C14 C15 C1 1.98(16) . . . . ?
C2 C1 C15 C14 -107.64(17) . . . . ?
C5 C1 C15 C14 -1.92(15) . . . . ?
Si1 C1 C15 C14 125.28(14) . . . . ?
C16 Si1 C21 C26 -49.7(2) . . . . ?
C17 Si1 C21 C26 -168.77(18) . . . . ?
C1 Si1 C21 C26 72.18(19) . . . . ?
C16 Si1 C21 C22 131.85(19) . . . . ?
C17 Si1 C21 C22 12.8(2) . . . . ?
C1 Si1 C21 C22 -106.24(19) . . . . ?
C26 C21 C22 C23 -0.1(3) . . . . ?
Si1 C21 C22 C23 178.40(18) . . . . ?
C21 C22 C23 C24 -0.3(4) . . . . ?
C22 C23 C24 C25 0.1(4) . . . . ?
C23 C24 C25 C26 0.6(4) . . . . ?
C24 C25 C26 C21 -1.0(4) . . . . ?
C22 C21 C26 C25 0.8(3) . . . . ?
Si1 C21 C26 C25 -177.75(18) . . . . ?
